data_9009882
loop_
_publ_author_name
'Schlemper, E. O.'
'Hamilton, W. C.'

_publ_section_title
;Neutron-diffraction study of the structures of ferroelectric and paraelectric
 ammonium sulfate Note: paraelectric, T = 298 K Locality: synthetic
;
_journal_name_full 'Journal of Chemical Physics'
_journal_page_first 4498
_journal_page_last 4509
_journal_paper_doi 10.1063/1.1726666
_journal_volume 44
_journal_year 1966
_chemical_compound_source Synthetic
_chemical_formula_sum 'H8 N2 O4 S'
_chemical_name_mineral Mascagnite
_space_group_IT_number 62
_symmetry_space_group_name_Hall '-P 2c 2n'
_symmetry_space_group_name_H-M 'P n a m'
_cell_angle_alpha 90
_cell_angle_beta 90
_cell_angle_gamma 90
_cell_formula_units_Z 4
_cell_length_a 7.782
_cell_length_b 10.636
_cell_length_c 5.993
_cell_volume 496.037
_database_code_amcsd 0012986
_diffrn_ambient_temperature 298
_exptl_crystal_density_diffrn 1.769
_cod_depositor_comments
;
       Z value inserted to be consistent with given formula.
                           miguel.
;
_cod_original_formula_sum 'N2 H8 S O4'
_cod_database_code 9009882

loop_
_space_group_symop_operation_xyz
x,y,z
x,y,1/2-z
-x,-y,1/2+z
1/2-x,1/2+y,1/2+z
1/2+x,1/2-y,1/2-z
1/2+x,1/2-y,z
1/2-x,1/2+y,-z
-x,-y,-z

loop_
_atom_site_aniso_label
_atom_site_aniso_U_11
_atom_site_aniso_U_22
_atom_site_aniso_U_33
_atom_site_aniso_U_12
_atom_site_aniso_U_13
_atom_site_aniso_U_23
N1 0.02610 0.03090 0.02840 0.00250 0.00000 0.00000
N2 0.03220 0.02870 0.03350 -0.00130 0.00000 0.00000
H1 0.06630 0.11290 0.10430 0.04860 0.00000 0.00000
H2 0.09850 0.09450 0.09500 -0.04530 0.00000 0.00000
H3 0.07580 0.15590 0.10960 -0.00500 -0.01110 0.08240
H4 0.05560 0.08650 0.09050 0.01930 0.00000 0.00000
H5 0.14580 0.04700 0.14210 -0.02810 0.00000 0.00000
H6 0.11080 0.07850 0.10650 -0.00590 -0.05260 0.00390
S 0.02430 0.02920 0.02310 0.00250 0.00000 0.00000
O1 0.02210 0.08020 0.06320 -0.01300 0.00000 0.00000
O2 0.05190 0.02290 0.05190 0.00080 0.00000 0.00000
O3 0.05220 0.04760 0.03060 0.00920 0.00900 -0.01290

loop_
_atom_site_label
_atom_site_fract_x
_atom_site_fract_y
_atom_site_fract_z
N1 0.68950 0.40250 0.25000
N2 0.96770 0.70500 0.25000
H1 0.81000 0.37200 0.25000
H2 0.60000 0.34300 0.25000
H3 0.67600 0.45700 0.12200
H4 0.06900 0.64900 0.25000
H5 0.99100 0.79200 0.25000
H6 0.89300 0.68200 0.12400
S 0.24400 0.41920 0.25000
O1 0.06120 0.38870 0.25000
O2 0.27010 0.55590 0.25000
O3 0.32390 0.36650 0.04880

loop_
_cod_related_entry_id
_cod_related_entry_database
_cod_related_entry_code
1 AMCSD 0012986
